data_7119064
loop_
_publ_author_name
'Xu-Lin Chen'
'Rongmin Yu'
'Xiao-Yuan Wu'
'Dong Liang'
'Ji-Hui Jia'
'Can-Zhong Lu'

_publ_section_title
;
 A strongly greenish-blue-emitting Cu4Cl4 cluster with an efficient
 spin-orbit coupling (SOC): fast phosphorescence versus thermally
 activated delayed fluorescence
;
_journal_name_full Chem.Commun.
_journal_page_first 6288
_journal_volume 52
_journal_year 2016
_chemical_formula_moiety 'C40 H40 Cl4 Cu4 N2 P2'
_chemical_formula_sum 'C40 H40 Cl4 Cu4 N2 P2'
_chemical_formula_weight 1006.64
_chemical_name_systematic
; 
 ? 
;
_space_group_IT_number 14
_symmetry_cell_setting monoclinic
_symmetry_space_group_name_Hall '-P 2ybc'
_symmetry_space_group_name_H-M 'P 1 21/c 1'
_atom_sites_solution_hydrogens geom
_atom_sites_solution_primary direct
_atom_sites_solution_secondary difmap
_audit_creation_method SHELXL-97
_audit_update_record
;
2016-01-12 deposited with the CCDC.
2016-04-08 downloaded from the CCDC.
;
_cell_angle_alpha 90.00
_cell_angle_beta 104.147(3)
_cell_angle_gamma 90.00
_cell_formula_units_Z 2
_cell_length_a 11.1272(3)
_cell_length_b 13.5250(4)
_cell_length_c 13.4866(4)
_cell_measurement_reflns_used 7896
_cell_measurement_temperature 100(2)
_cell_measurement_theta_max 74.74
_cell_measurement_theta_min 4.10
_cell_volume 1968.11(10)
_computing_structure_refinement 'SHELXL-97 (Sheldrick, 1997)'
_computing_structure_solution 'SHELXS-97 (Sheldrick, 1990)'
_diffrn_ambient_temperature 100(2)
_diffrn_measured_fraction_theta_full 0.972
_diffrn_measured_fraction_theta_max 0.972
_diffrn_measurement_device_type SuperNova
_diffrn_radiation_monochromator graphite
_diffrn_radiation_source 'fine-focus sealed tube'
_diffrn_radiation_type MoK\a
_diffrn_radiation_wavelength 0.71073
_diffrn_reflns_av_R_equivalents 0.0291
_diffrn_reflns_av_sigmaI/netI 0.0389
_diffrn_reflns_limit_h_max 12
_diffrn_reflns_limit_h_min -13
_diffrn_reflns_limit_k_max 16
_diffrn_reflns_limit_k_min -15
_diffrn_reflns_limit_l_max 16
_diffrn_reflns_limit_l_min -9
_diffrn_reflns_number 7622
_diffrn_reflns_theta_full 26.40
_diffrn_reflns_theta_max 26.40
_diffrn_reflns_theta_min 1.89
_exptl_absorpt_coefficient_mu 2.518
_exptl_absorpt_correction_T_max 0.7869
_exptl_absorpt_correction_T_min 0.7039
_exptl_absorpt_correction_type multi-scan
_exptl_crystal_colour Colorless
_exptl_crystal_density_diffrn 1.699
_exptl_crystal_density_method 'not measured'
_exptl_crystal_description Prism
_exptl_crystal_F_000 1016
_exptl_crystal_size_max 0.15
_exptl_crystal_size_mid 0.13
_exptl_crystal_size_min 0.10
_refine_diff_density_max 1.266
_refine_diff_density_min -1.030
_refine_diff_density_rms 0.131
_refine_ls_extinction_method none
_refine_ls_goodness_of_fit_ref 1.078
_refine_ls_hydrogen_treatment mixed
_refine_ls_matrix_type full
_refine_ls_number_parameters 235
_refine_ls_number_reflns 3922
_refine_ls_number_restraints 0
_refine_ls_restrained_S_all 1.078
_refine_ls_R_factor_all 0.0525
_refine_ls_R_factor_gt 0.0451
_refine_ls_shift/su_max 0.001
_refine_ls_shift/su_mean 0.000
_refine_ls_structure_factor_coef Fsqd
_refine_ls_weighting_details 'calc w=1/[\s^2^(Fo^2^)+(0.0862P)^2^+1.4333P] where P=(Fo^2^+2Fc^2^)/3'
_refine_ls_weighting_scheme calc
_refine_ls_wR_factor_gt 0.1291
_refine_ls_wR_factor_ref 0.1369
_reflns_number_gt 3366
_reflns_number_total 3922
_reflns_threshold_expression >2sigma(I)
_cod_data_source_file c6cc00809g2.cif
_cod_data_source_block xl
_cod_original_sg_symbol_H-M P2(1)/c
_cod_database_code 7119064

loop_
_symmetry_equiv_pos_as_xyz
'x, y, z'
'-x, y+1/2, -z+1/2'
'-x, -y, -z'
'x, -y-1/2, z-1/2'

loop_
_atom_site_label
_atom_site_type_symbol
_atom_site_fract_x
_atom_site_fract_y
_atom_site_fract_z
_atom_site_U_iso_or_equiv
_atom_site_adp_type
_atom_site_occupancy
_atom_site_symmetry_multiplicity
_atom_site_calc_flag
_atom_site_refinement_flags
_atom_site_disorder_assembly
_atom_site_disorder_group
Cu1 Cu 0.89178(5) 0.07677(4) 0.34365(4) 0.02791(17) Uani 1 1 d . . .
Cu2 Cu 0.88773(5) 0.00918(4) 0.54844(4) 0.02587(17) Uani 1 1 d . . .
Cl1 Cl 0.91794(7) -0.09186(6) 0.40309(6) 0.01420(19) Uani 1 1 d . . .
Cl2 Cl 0.76292(8) 0.12720(6) 0.43898(6) 0.01564(19) Uani 1 1 d . . .
P1 P 0.81806(8) -0.07546(6) 0.66163(6) 0.0112(2) Uani 1 1 d . . .
N1 N 1.0523(3) -0.1144(2) 0.7788(2) 0.0132(6) Uani 1 1 d . . .
C1 C 0.9316(3) -0.1077(3) 0.7806(3) 0.0138(7) Uani 1 1 d . . .
C2 C 1.1365(3) -0.1401(3) 0.8657(3) 0.0152(7) Uani 1 1 d . . .
C3 C 1.1018(3) -0.1566(3) 0.9560(3) 0.0195(7) Uani 1 1 d . . .
H3A H 1.1630 -0.1721 1.0165 0.023 Uiso 1 1 calc R . .
C4 C 0.9800(4) -0.1506(3) 0.9588(3) 0.0199(8) Uani 1 1 d . . .
H4A H 0.9556 -0.1631 1.0204 0.024 Uiso 1 1 calc R . .
C5 C 0.8926(3) -0.1261(3) 0.8696(3) 0.0177(7) Uani 1 1 d . . .
H5A H 0.8073 -0.1218 0.8693 0.021 Uiso 1 1 calc R . .
C6 C 1.2696(3) -0.1514(3) 0.8622(3) 0.0207(7) Uani 1 1 d . . .
H6A H 1.2780 -0.1369 0.7930 0.031 Uiso 1 1 calc R . .
H6B H 1.2969 -0.2193 0.8807 0.031 Uiso 1 1 calc R . .
H6C H 1.3209 -0.1053 0.9107 0.031 Uiso 1 1 calc R . .
C7 C 0.7022(3) -0.0129(3) 0.7153(3) 0.0147(7) Uani 1 1 d . . .
C8 C 0.7313(3) 0.0817(3) 0.7581(3) 0.0167(7) Uani 1 1 d . . .
C9 C 0.6436(3) 0.1289(3) 0.8008(3) 0.0193(7) Uani 1 1 d . . .
H9A H 0.6615 0.1926 0.8303 0.023 Uiso 1 1 calc R . .
C10 C 0.5319(4) 0.0849(3) 0.8012(3) 0.0241(8) Uani 1 1 d . . .
H10A H 0.4741 0.1183 0.8308 0.029 Uiso 1 1 calc R . .
C11 C 0.5039(4) -0.0076(3) 0.7585(3) 0.0235(8) Uani 1 1 d . . .
H11A H 0.4267 -0.0376 0.7584 0.028 Uiso 1 1 calc R . .
C12 C 0.5886(3) -0.0569(3) 0.7157(3) 0.0190(7) Uani 1 1 d . . .
H12A H 0.5692 -0.1206 0.6866 0.023 Uiso 1 1 calc R . .
C13 C 0.8529(3) 0.1318(3) 0.7618(3) 0.0210(8) Uani 1 1 d . . .
H13A H 0.8542 0.1967 0.7945 0.031 Uiso 1 1 calc R . .
H13B H 0.8629 0.1403 0.6921 0.031 Uiso 1 1 calc R . .
H13C H 0.9208 0.0912 0.8013 0.031 Uiso 1 1 calc R . .
C14 C 0.7541(3) -0.1964(3) 0.6155(3) 0.0152(7) Uani 1 1 d . . .
C15 C 0.6614(3) -0.2032(3) 0.5226(3) 0.0177(7) Uani 1 1 d . . .
C16 C 0.6262(3) -0.2974(3) 0.4832(3) 0.0197(7) Uani 1 1 d . . .
H16A H 0.5636 -0.3030 0.4213 0.024 Uiso 1 1 calc R . .
C17 C 0.6794(4) -0.3827(3) 0.5314(3) 0.0210(8) Uani 1 1 d . . .
H17A H 0.6553 -0.4455 0.5017 0.025 Uiso 1 1 calc R . .
C18 C 0.7681(4) -0.3757(3) 0.6232(3) 0.0197(7) Uani 1 1 d . . .
H18A H 0.8038 -0.4339 0.6575 0.024 Uiso 1 1 calc R . .
C19 C 0.8047(3) -0.2836(3) 0.6651(3) 0.0167(7) Uani 1 1 d . . .
H19A H 0.8651 -0.2795 0.7284 0.020 Uiso 1 1 calc R . .
C20 C 0.6009(4) -0.1136(3) 0.4657(3) 0.0262(9) Uani 1 1 d . . .
H20A H 0.5395 -0.1345 0.4041 0.039 Uiso 1 1 calc R . .
H20B H 0.6640 -0.0725 0.4463 0.039 Uiso 1 1 calc R . .
H20C H 0.5599 -0.0754 0.5097 0.039 Uiso 1 1 calc R . .

loop_
_atom_site_aniso_label
_atom_site_aniso_U_11
_atom_site_aniso_U_22
_atom_site_aniso_U_33
_atom_site_aniso_U_23
_atom_site_aniso_U_13
_atom_site_aniso_U_12
Cu1 0.0268(3) 0.0346(3) 0.0224(3) 0.0028(2) 0.0062(2) -0.0026(2)
Cu2 0.0289(3) 0.0278(3) 0.0206(3) 0.0034(2) 0.0055(2) -0.0006(2)
Cl1 0.0178(4) 0.0138(4) 0.0108(4) -0.0016(3) 0.0031(3) -0.0019(3)
Cl2 0.0180(4) 0.0150(4) 0.0136(4) 0.0026(3) 0.0032(3) 0.0023(3)
P1 0.0124(4) 0.0129(4) 0.0077(4) 0.0017(3) 0.0012(3) -0.0008(3)
N1 0.0158(14) 0.0126(13) 0.0103(13) -0.0013(11) 0.0011(11) -0.0001(11)
C1 0.0153(16) 0.0121(15) 0.0127(15) 0.0000(13) 0.0010(12) -0.0019(12)
C2 0.0150(16) 0.0143(16) 0.0148(16) 0.0009(13) 0.0005(13) -0.0002(13)
C3 0.0230(18) 0.0207(18) 0.0111(16) 0.0027(14) -0.0027(13) 0.0017(14)
C4 0.0245(18) 0.0254(19) 0.0104(16) 0.0073(14) 0.0054(14) 0.0042(15)
C5 0.0204(17) 0.0211(18) 0.0116(15) 0.0037(14) 0.0034(13) 0.0009(14)
C6 0.0145(16) 0.0221(18) 0.0231(18) 0.0032(15) -0.0001(13) 0.0004(14)
C7 0.0132(15) 0.0187(17) 0.0121(15) 0.0030(13) 0.0027(12) 0.0005(13)
C8 0.0151(16) 0.0216(18) 0.0116(15) 0.0014(13) -0.0003(13) 0.0013(14)
C9 0.0197(17) 0.0246(19) 0.0116(15) -0.0037(14) 0.0002(13) 0.0016(15)
C10 0.0181(17) 0.038(2) 0.0172(18) 0.0047(16) 0.0056(14) 0.0073(16)
C11 0.0151(17) 0.032(2) 0.0243(19) 0.0064(16) 0.0061(14) -0.0006(15)
C12 0.0172(16) 0.0220(18) 0.0175(17) 0.0022(15) 0.0037(13) -0.0032(14)
C13 0.0189(17) 0.0217(18) 0.0214(18) -0.0010(15) 0.0032(14) -0.0024(15)
C14 0.0155(16) 0.0159(17) 0.0154(16) 0.0012(13) 0.0059(13) -0.0010(13)
C15 0.0188(16) 0.0201(18) 0.0137(16) 0.0046(14) 0.0028(13) -0.0007(14)
C16 0.0195(17) 0.0237(19) 0.0145(16) -0.0028(15) 0.0017(13) -0.0048(14)
C17 0.0220(18) 0.0190(18) 0.0233(18) -0.0049(15) 0.0080(15) -0.0060(14)
C18 0.0229(17) 0.0188(18) 0.0188(17) 0.0024(14) 0.0075(14) 0.0022(14)
C19 0.0169(16) 0.0183(17) 0.0148(15) 0.0033(14) 0.0036(13) 0.0013(13)
C20 0.030(2) 0.021(2) 0.0191(18) 0.0012(16) -0.0094(16) 0.0012(16)

loop_
_atom_type_symbol
_atom_type_description
_atom_type_scat_dispersion_real
_atom_type_scat_dispersion_imag
_atom_type_scat_source
C C 0.0033 0.0016 'International Tables Vol C Tables 4.2.6.8 and 6.1.1.4'
H H 0.0000 0.0000 'International Tables Vol C Tables 4.2.6.8 and 6.1.1.4'
N N 0.0061 0.0033 'International Tables Vol C Tables 4.2.6.8 and 6.1.1.4'
P P 0.1023 0.0942 'International Tables Vol C Tables 4.2.6.8 and 6.1.1.4'
Cl Cl 0.1484 0.1585 'International Tables Vol C Tables 4.2.6.8 and 6.1.1.4'
Cu Cu 0.3201 1.2651 'International Tables Vol C Tables 4.2.6.8 and 6.1.1.4'

loop_
_geom_angle_atom_site_label_1
_geom_angle_atom_site_label_2
_geom_angle_atom_site_label_3
_geom_angle
_geom_angle_site_symmetry_1
_geom_angle_site_symmetry_3
N1 Cu1 Cl2 140.93(9) 3_756 .
N1 Cu1 Cl1 119.07(9) 3_756 .
Cl2 Cu1 Cl1 97.96(3) . .
N1 Cu1 Cu2 97.33(9) 3_756 3_756
Cl2 Cu1 Cu2 115.52(3) . 3_756
Cl1 Cu1 Cu2 53.96(2) . 3_756
N1 Cu1 Cu2 162.84(9) 3_756 .
Cl2 Cu1 Cu2 52.83(2) . .
Cl1 Cu1 Cu2 54.41(2) . .
Cu2 Cu1 Cu2 65.79(2) 3_756 .
P1 Cu2 Cl2 121.99(4) . .
P1 Cu2 Cl1 120.37(4) . 3_756
Cl2 Cu2 Cl1 102.05(3) . 3_756
P1 Cu2 Cl1 113.67(4) . .
Cl2 Cu2 Cl1 92.90(3) . .
Cl1 Cu2 Cl1 100.75(3) 3_756 .
P1 Cu2 Cu1 80.48(3) . 3_756
Cl2 Cu2 Cu1 155.74(3) . 3_756
Cl1 Cu2 Cu1 55.03(3) 3_756 3_756
Cl1 Cu2 Cu1 84.87(3) . 3_756
P1 Cu2 Cu1 155.58(3) . .
Cl2 Cu2 Cu1 49.03(2) . .
Cl1 Cu2 Cu1 83.67(3) 3_756 .
Cl1 Cu2 Cu1 52.28(2) . .
Cu1 Cu2 Cu1 114.21(2) 3_756 .
Cu2 Cl1 Cu1 71.01(3) 3_756 .
Cu2 Cl1 Cu2 79.25(3) 3_756 .
Cu1 Cl1 Cu2 73.31(3) . .
Cu1 Cl2 Cu2 78.14(3) . .
C14 P1 C7 107.10(16) . .
C14 P1 C1 102.24(16) . .
C7 P1 C1 99.49(16) . .
C14 P1 Cu2 113.80(12) . .
C7 P1 Cu2 115.83(12) . .
C1 P1 Cu2 116.56(12) . .
C1 N1 C2 118.8(3) . .
C1 N1 Cu1 121.1(2) . 3_756
C2 N1 Cu1 119.9(2) . 3_756
N1 C1 C5 121.6(3) . .
N1 C1 P1 118.3(3) . .
C5 C1 P1 120.1(3) . .
N1 C2 C3 121.4(3) . .
N1 C2 C6 118.6(3) . .
C3 C2 C6 120.1(3) . .
C4 C3 C2 120.4(3) . .
C3 C4 C5 118.6(3) . .
C4 C5 C1 119.2(3) . .
C12 C7 C8 120.1(3) . .
C12 C7 P1 122.0(3) . .
C8 C7 P1 117.9(3) . .
C9 C8 C7 117.9(3) . .
C9 C8 C13 119.5(3) . .
C7 C8 C13 122.6(3) . .
C10 C9 C8 121.6(4) . .
C9 C10 C11 120.0(4) . .
C10 C11 C12 120.1(4) . .
C11 C12 C7 120.2(4) . .
C19 C14 C15 119.2(3) . .
C19 C14 P1 120.7(3) . .
C15 C14 P1 119.7(3) . .
C16 C15 C14 118.0(3) . .
C16 C15 C20 119.5(3) . .
C14 C15 C20 122.5(3) . .
C17 C16 C15 122.2(3) . .
C16 C17 C18 119.5(4) . .
C17 C18 C19 120.0(4) . .
C18 C19 C14 121.1(3) . .

loop_
_geom_bond_atom_site_label_1
_geom_bond_atom_site_label_2
_geom_bond_distance
_geom_bond_site_symmetry_2
Cu1 N1 1.968(3) 3_756
Cu1 Cl2 2.2528(10) .
Cu1 Cl1 2.4115(10) .
Cu1 Cu2 2.7827(7) 3_756
Cu1 Cu2 2.9202(7) .
Cu2 P1 2.1955(10) .
Cu2 Cl2 2.3778(9) .
Cu2 Cl1 2.3796(9) 3_756
Cu2 Cl1 2.4791(9) .
Cu2 Cu1 2.7827(8) 3_756
Cl1 Cu2 2.3796(9) 3_756
P1 C14 1.831(4) .
P1 C7 1.832(4) .
P1 C1 1.836(3) .
N1 C1 1.352(5) .
N1 C2 1.354(4) .
N1 Cu1 1.968(3) 3_756
C1 C5 1.395(5) .
C2 C3 1.383(5) .
C2 C6 1.501(5) .
C3 C4 1.368(5) .
C4 C5 1.390(5) .
C7 C12 1.398(5) .
C7 C8 1.409(5) .
C8 C9 1.403(5) .
C8 C13 1.502(5) .
C9 C10 1.379(6) .
C10 C11 1.380(6) .
C11 C12 1.390(6) .
C14 C19 1.404(5) .
C14 C15 1.418(5) .
C15 C16 1.399(5) .
C15 C20 1.502(5) .
C16 C17 1.384(6) .
C17 C18 1.386(5) .
C18 C19 1.387(5) .
